data_4122785
loop_
_publ_author_name
'Timpa, Samuel D.'
'Pell, Christopher J.'
'Ozerov, Oleg V.'

_publ_section_title
;
 A Well-Defined (POCOP)Rh Catalyst for the Coupling of Aryl Halides with
 Thiols.
;
_journal_issue 42
_journal_name_full 'Journal of the American Chemical Society'
_journal_page_first 14772
_journal_page_last 14779
_journal_paper_doi 10.1021/ja505576g
_journal_volume 136
_journal_year 2014
_chemical_formula_moiety 'C24 H37 O2 P2 Rh S'
_chemical_formula_sum 'C24 H36 O2 P2 Rh S'
_chemical_formula_weight 553.44
_chemical_name_common (POCOP)Rh(H)(SPh)
_chemical_name_systematic
; 
 ? 
;
_space_group_IT_number 2
_symmetry_cell_setting triclinic
_symmetry_space_group_name_Hall '-P 1'
_symmetry_space_group_name_H-M 'P -1'
_atom_sites_solution_hydrogens geom
_atom_sites_solution_primary direct
_atom_sites_solution_secondary difmap
_audit_creation_method SHELXL-97
_cell_angle_alpha 104.378(3)
_cell_angle_beta 97.568(3)
_cell_angle_gamma 91.940(3)
_cell_formula_units_Z 2
_cell_length_a 7.971(2)
_cell_length_b 10.293(3)
_cell_length_c 16.739(5)
_cell_measurement_temperature 110(2)
_cell_volume 1315.6(6)
_computing_cell_refinement 'Bruker SMART'
_computing_data_collection 'Bruker SMART'
_computing_data_reduction 'Bruker SAINT'
_computing_molecular_graphics 'Bruker SHELXTL'
_computing_publication_material 'Bruker SHELXTL'
_computing_structure_refinement 'SHELXL-97 (Sheldrick, 2008)'
_computing_structure_solution 'SHELXS-97 (Sheldrick, 2008)'
_diffrn_ambient_temperature 110(2)
_diffrn_measured_fraction_theta_full 0.976
_diffrn_measured_fraction_theta_max 0.976
_diffrn_measurement_device_type 'CCD area detector'
_diffrn_measurement_method 'phi and omega scans'
_diffrn_radiation_monochromator graphite
_diffrn_radiation_source 'fine-focus sealed tube'
_diffrn_radiation_type MoK\a
_diffrn_radiation_wavelength 0.71073
_diffrn_reflns_av_R_equivalents 0.0669
_diffrn_reflns_av_sigmaI/netI 0.0655
_diffrn_reflns_limit_h_max 10
_diffrn_reflns_limit_h_min -10
_diffrn_reflns_limit_k_max 13
_diffrn_reflns_limit_k_min -13
_diffrn_reflns_limit_l_max 21
_diffrn_reflns_limit_l_min -21
_diffrn_reflns_number 14643
_diffrn_reflns_theta_full 27.61
_diffrn_reflns_theta_max 27.61
_diffrn_reflns_theta_min 2.05
_exptl_absorpt_coefficient_mu 0.867
_exptl_absorpt_correction_T_max 0.9579
_exptl_absorpt_correction_T_min 0.9106
_exptl_absorpt_correction_type multi-scan
_exptl_absorpt_process_details SADABS
_exptl_crystal_colour orange
_exptl_crystal_density_diffrn 1.397
_exptl_crystal_density_method 'not measured'
_exptl_crystal_description block
_exptl_crystal_F_000 574
_exptl_crystal_size_max 0.11
_exptl_crystal_size_mid 0.10
_exptl_crystal_size_min 0.05
_refine_diff_density_max 3.817
_refine_diff_density_min -1.978
_refine_diff_density_rms 0.221
_refine_ls_extinction_method none
_refine_ls_goodness_of_fit_ref 1.230
_refine_ls_hydrogen_treatment mixed
_refine_ls_matrix_type full
_refine_ls_number_parameters 279
_refine_ls_number_reflns 5982
_refine_ls_number_restraints 0
_refine_ls_restrained_S_all 1.230
_refine_ls_R_factor_all 0.0922
_refine_ls_R_factor_gt 0.0870
_refine_ls_shift/su_max 0.000
_refine_ls_shift/su_mean 0.000
_refine_ls_structure_factor_coef Fsqd
_refine_ls_weighting_details 'calc w=1/[\s^2^(Fo^2^)+(0.0000P)^2^+34.2836P] where P=(Fo^2^+2Fc^2^)/3'
_refine_ls_weighting_scheme calc
_refine_ls_wR_factor_gt 0.2382
_refine_ls_wR_factor_ref 0.2400
_reflns_number_gt 5393
_reflns_number_total 5982
_reflns_threshold_expression >2sigma(I)
_cod_data_source_file ja505576g_si_002.cif
_cod_data_source_block 19
_cod_depositor_comments
;
The following automatic conversions were performed:

'_symmetry_cell_setting' value 'Triclinic' changed to 'triclinic'
according to
/usr/data/users/saulius/automatic-downloads/rss-feeds/ACS/lib/dictionaries/cif_core.dic
dictionary named 'cif_core.dic' version 2.4.2 from 2011-04-26.

Automatic conversion script
Id: cif_fix_values 2827 2014-09-09 07:05:25Z andrius 

 Adding full bibliography for 4122784--4122787.cif.
;
_cod_original_cell_volume 1315.5(7)
_cod_database_code 4122785

loop_
_symmetry_equiv_pos_as_xyz
'x, y, z'
'-x, -y, -z'

loop_
_atom_site_label
_atom_site_type_symbol
_atom_site_fract_x
_atom_site_fract_y
_atom_site_fract_z
_atom_site_U_iso_or_equiv
_atom_site_adp_type
_atom_site_occupancy
_atom_site_symmetry_multiplicity
_atom_site_calc_flag
_atom_site_refinement_flags
Rh1 Rh 0.29083(9) 0.25833(7) 0.27225(4) 0.0145(2) Uani 1 1 d .
S1 S 0.2938(4) 0.4807(3) 0.34816(16) 0.0306(6) Uani 1 1 d .
P1 P 0.4320(3) 0.1926(2) 0.38140(14) 0.0177(5) Uani 1 1 d .
P2 P 0.1637(3) 0.2458(2) 0.13931(14) 0.0182(5) Uani 1 1 d .
O1 O 0.5004(9) 0.0446(7) 0.3383(4) 0.0227(14) Uani 1 1 d .
O2 O 0.2589(9) 0.1253(7) 0.0795(4) 0.0230(14) Uani 1 1 d .
C13 C 0.6295(12) 0.2840(10) 0.4390(6) 0.024(2) Uani 1 1 d .
H13 H 0.6001 0.3715 0.4741 0.029 Uiso 1 1 calc R
C15 C 0.7259(13) 0.2095(11) 0.4966(6) 0.029(2) Uani 1 1 d .
H15A H 0.7514 0.1212 0.4640 0.044 Uiso 1 1 calc R
H15B H 0.6563 0.1977 0.5387 0.044 Uiso 1 1 calc R
H15C H 0.8320 0.2617 0.5242 0.044 Uiso 1 1 calc R
C14 C 0.7416(14) 0.3155(13) 0.3753(8) 0.038(3) Uani 1 1 d .
H14A H 0.8489 0.3630 0.4055 0.058 Uiso 1 1 calc R
H14B H 0.6814 0.3719 0.3433 0.058 Uiso 1 1 calc R
H14C H 0.7648 0.2312 0.3372 0.058 Uiso 1 1 calc R
C16 C 0.3140(13) 0.1521(11) 0.4589(6) 0.026(2) Uani 1 1 d .
H16 H 0.3871 0.0994 0.4907 0.031 Uiso 1 1 calc R
C18 C 0.2739(16) 0.2800(12) 0.5211(7) 0.036(3) Uani 1 1 d .
H18A H 0.2212 0.3414 0.4905 0.054 Uiso 1 1 calc R
H18B H 0.3792 0.3239 0.5557 0.054 Uiso 1 1 calc R
H18C H 0.1959 0.2563 0.5566 0.054 Uiso 1 1 calc R
C17 C 0.1515(15) 0.0624(13) 0.4159(8) 0.037(3) Uani 1 1 d .
H17A H 0.0984 0.0300 0.4575 0.056 Uiso 1 1 calc R
H17B H 0.1810 -0.0144 0.3736 0.056 Uiso 1 1 calc R
H17C H 0.0720 0.1149 0.3892 0.056 Uiso 1 1 calc R
C12 C 0.4767(11) 0.0084(9) 0.2529(6) 0.0206(18) Uani 1 1 d .
C7 C 0.3831(11) 0.0901(9) 0.2105(6) 0.0183(17) Uani 1 1 d .
C8 C 0.3554(11) 0.0472(10) 0.1242(6) 0.0200(18) Uani 1 1 d .
C23 C -0.0578(12) 0.1806(10) 0.1066(6) 0.0234(19) Uani 1 1 d .
H23 H -0.0808 0.1608 0.0444 0.028 Uiso 1 1 calc R
C22 C -0.1810(15) 0.2837(12) 0.1418(8) 0.037(3) Uani 1 1 d .
H22A H -0.2977 0.2441 0.1246 0.056 Uiso 1 1 calc R
H22B H -0.1676 0.3635 0.1206 0.056 Uiso 1 1 calc R
H22C H -0.1563 0.3094 0.2028 0.056 Uiso 1 1 calc R
C24 C -0.0878(15) 0.0483(13) 0.1309(8) 0.038(3) Uani 1 1 d .
H24A H -0.0827 0.0668 0.1915 0.057 Uiso 1 1 calc R
H24B H -0.0001 -0.0123 0.1128 0.057 Uiso 1 1 calc R
H24C H -0.1997 0.0060 0.1038 0.057 Uiso 1 1 calc R
C19 C 0.1927(13) 0.3827(10) 0.0888(6) 0.024(2) Uani 1 1 d .
H19 H 0.1330 0.4607 0.1178 0.028 Uiso 1 1 calc R
C21 C 0.1215(17) 0.3485(12) -0.0038(7) 0.036(3) Uani 1 1 d .
H21A H 0.1424 0.4262 -0.0259 0.054 Uiso 1 1 calc R
H21B H -0.0008 0.3257 -0.0110 0.054 Uiso 1 1 calc R
H21C H 0.1774 0.2717 -0.0337 0.054 Uiso 1 1 calc R
C20 C 0.3820(15) 0.4265(12) 0.1017(7) 0.035(3) Uani 1 1 d .
H20A H 0.4392 0.3618 0.0627 0.053 Uiso 1 1 calc R
H20B H 0.4316 0.4298 0.1590 0.053 Uiso 1 1 calc R
H20C H 0.3962 0.5157 0.0916 0.053 Uiso 1 1 calc R
C9 C 0.4172(12) -0.0686(9) 0.0790(6) 0.0212(18) Uani 1 1 d .
H9 H 0.3966 -0.0939 0.0198 0.025 Uiso 1 1 calc R
C10 C 0.5124(13) -0.1480(10) 0.1243(7) 0.026(2) Uani 1 1 d .
H10 H 0.5561 -0.2282 0.0956 0.031 Uiso 1 1 calc R
C11 C 0.5416(12) -0.1073(9) 0.2121(6) 0.0219(19) Uani 1 1 d .
H11 H 0.6059 -0.1596 0.2428 0.026 Uiso 1 1 calc R
C1 C 0.1650(13) 0.5817(9) 0.2964(6) 0.0229(19) Uani 1 1 d .
C2 C 0.2369(13) 0.6749(10) 0.2618(6) 0.027(2) Uani 1 1 d .
H2 H 0.3566 0.6841 0.2644 0.032 Uiso 1 1 calc R
C3 C 0.1348(13) 0.7556(10) 0.2231(7) 0.028(2) Uani 1 1 d .
H3 H 0.1849 0.8171 0.1976 0.034 Uiso 1 1 calc R
C4 C -0.0385(13) 0.7464(10) 0.2218(6) 0.027(2) Uani 1 1 d .
H4 H -0.1079 0.8018 0.1957 0.032 Uiso 1 1 calc R
C5 C -0.1105(14) 0.6573(11) 0.2580(8) 0.033(2) Uani 1 1 d .
H5 H -0.2297 0.6524 0.2581 0.040 Uiso 1 1 calc R
C6 C -0.0099(14) 0.5734(11) 0.2950(7) 0.029(2) Uani 1 1 d .
H6 H -0.0611 0.5107 0.3192 0.035 Uiso 1 1 calc R

loop_
_atom_site_aniso_label
_atom_site_aniso_U_11
_atom_site_aniso_U_22
_atom_site_aniso_U_33
_atom_site_aniso_U_23
_atom_site_aniso_U_13
_atom_site_aniso_U_12
Rh1 0.0172(3) 0.0138(3) 0.0129(3) 0.0046(2) 0.0006(2) 0.0058(2)
S1 0.0452(16) 0.0197(12) 0.0225(12) 0.0029(9) -0.0080(11) 0.0107(11)
P1 0.0197(11) 0.0183(11) 0.0163(11) 0.0064(9) 0.0018(9) 0.0057(9)
P2 0.0210(11) 0.0188(11) 0.0152(10) 0.0056(9) 0.0003(9) 0.0052(9)
O1 0.027(4) 0.021(3) 0.021(3) 0.007(3) 0.002(3) 0.009(3)
O2 0.029(4) 0.024(3) 0.017(3) 0.007(3) 0.002(3) 0.013(3)
C13 0.023(5) 0.025(5) 0.024(5) 0.009(4) 0.000(4) 0.005(4)
C15 0.025(5) 0.037(6) 0.025(5) 0.012(4) -0.006(4) 0.006(4)
C14 0.025(5) 0.052(7) 0.046(7) 0.030(6) 0.005(5) -0.006(5)
C16 0.024(5) 0.031(5) 0.028(5) 0.015(4) 0.006(4) 0.010(4)
C18 0.039(6) 0.040(6) 0.031(6) 0.006(5) 0.013(5) 0.009(5)
C17 0.030(6) 0.042(7) 0.048(7) 0.023(6) 0.012(5) 0.001(5)
C12 0.013(4) 0.022(5) 0.029(5) 0.010(4) 0.006(4) 0.002(3)
C7 0.014(4) 0.012(4) 0.029(5) 0.003(3) 0.008(3) 0.002(3)
C8 0.016(4) 0.024(5) 0.026(5) 0.016(4) 0.005(4) 0.005(3)
C23 0.022(5) 0.026(5) 0.022(5) 0.007(4) -0.001(4) 0.007(4)
C22 0.030(6) 0.039(6) 0.038(6) 0.004(5) -0.002(5) 0.008(5)
C24 0.031(6) 0.046(7) 0.039(6) 0.018(5) 0.001(5) -0.009(5)
C19 0.033(5) 0.023(5) 0.018(4) 0.010(4) 0.007(4) 0.009(4)
C21 0.052(7) 0.035(6) 0.026(5) 0.018(5) 0.003(5) 0.008(5)
C20 0.041(6) 0.034(6) 0.035(6) 0.020(5) 0.001(5) -0.004(5)
C9 0.025(5) 0.019(4) 0.020(4) 0.004(4) 0.008(4) 0.004(4)
C10 0.022(5) 0.027(5) 0.032(5) 0.009(4) 0.012(4) 0.005(4)
C11 0.018(4) 0.018(4) 0.032(5) 0.011(4) 0.003(4) 0.006(3)
C1 0.030(5) 0.017(4) 0.015(4) -0.005(3) -0.003(4) 0.004(4)
C2 0.021(5) 0.029(5) 0.030(5) 0.009(4) -0.002(4) 0.004(4)
C3 0.029(5) 0.025(5) 0.030(5) 0.011(4) -0.001(4) 0.001(4)
C4 0.030(5) 0.024(5) 0.028(5) 0.011(4) 0.001(4) 0.009(4)
C5 0.022(5) 0.035(6) 0.046(7) 0.017(5) 0.004(5) 0.006(4)
C6 0.031(5) 0.027(5) 0.033(5) 0.015(4) 0.004(4) 0.000(4)

loop_
_atom_type_symbol
_atom_type_description
_atom_type_scat_dispersion_real
_atom_type_scat_dispersion_imag
_atom_type_scat_source
C C 0.0033 0.0016 'International Tables Vol C Tables 4.2.6.8 and 6.1.1.4'
H H 0.0000 0.0000 'International Tables Vol C Tables 4.2.6.8 and 6.1.1.4'
O O 0.0106 0.0060 'International Tables Vol C Tables 4.2.6.8 and 6.1.1.4'
P P 0.1023 0.0942 'International Tables Vol C Tables 4.2.6.8 and 6.1.1.4'
S S 0.1246 0.1234 'International Tables Vol C Tables 4.2.6.8 and 6.1.1.4'
Rh Rh -1.1178 0.9187 'International Tables Vol C Tables 4.2.6.8 and 6.1.1.4'

loop_
_geom_angle_atom_site_label_1
_geom_angle_atom_site_label_2
_geom_angle_atom_site_label_3
_geom_angle
C7 Rh1 P1 80.1(3)
C7 Rh1 P2 79.8(3)
P1 Rh1 P2 159.24(9)
C7 Rh1 S1 157.7(3)
P1 Rh1 S1 93.32(9)
P2 Rh1 S1 107.33(9)
C1 S1 Rh1 113.8(3)
O1 P1 C16 101.9(4)
O1 P1 C13 101.3(4)
C16 P1 C13 106.1(5)
O1 P1 Rh1 104.4(2)
C16 P1 Rh1 119.4(3)
C13 P1 Rh1 120.5(3)
O2 P2 C23 100.0(4)
O2 P2 C19 100.3(4)
C23 P2 C19 106.1(5)
O2 P2 Rh1 104.5(2)
C23 P2 Rh1 119.8(3)
C19 P2 Rh1 121.8(3)
C12 O1 P1 115.3(6)
C8 O2 P2 113.7(6)
C15 C13 C14 111.2(9)
C15 C13 P1 113.2(7)
C14 C13 P1 108.7(7)
C15 C13 H13 107.8
C14 C13 H13 107.8
P1 C13 H13 107.8
C13 C15 H15A 109.5
C13 C15 H15B 109.5
H15A C15 H15B 109.5
C13 C15 H15C 109.5
H15A C15 H15C 109.5
H15B C15 H15C 109.5
C13 C14 H14A 109.5
C13 C14 H14B 109.5
H14A C14 H14B 109.5
C13 C14 H14C 109.5
H14A C14 H14C 109.5
H14B C14 H14C 109.5
C18 C16 C17 111.8(9)
C18 C16 P1 111.1(7)
C17 C16 P1 110.3(7)
C18 C16 H16 107.8
C17 C16 H16 107.8
P1 C16 H16 107.8
C16 C18 H18A 109.5
C16 C18 H18B 109.5
H18A C18 H18B 109.5
C16 C18 H18C 109.5
H18A C18 H18C 109.5
H18B C18 H18C 109.5
C16 C17 H17A 109.5
C16 C17 H17B 109.5
H17A C17 H17B 109.5
C16 C17 H17C 109.5
H17A C17 H17C 109.5
H17B C17 H17C 109.5
O1 C12 C11 119.2(8)
O1 C12 C7 118.4(8)
C11 C12 C7 122.4(9)
C8 C7 C12 116.8(8)
C8 C7 Rh1 122.0(7)
C12 C7 Rh1 121.2(7)
C7 C8 C9 123.8(8)
C7 C8 O2 118.3(8)
C9 C8 O2 117.9(8)
C22 C23 C24 111.1(9)
C22 C23 P2 111.9(7)
C24 C23 P2 110.6(7)
C22 C23 H23 107.7
C24 C23 H23 107.7
P2 C23 H23 107.7
C23 C22 H22A 109.5
C23 C22 H22B 109.5
H22A C22 H22B 109.5
C23 C22 H22C 109.5
H22A C22 H22C 109.5
H22B C22 H22C 109.5
C23 C24 H24A 109.5
C23 C24 H24B 109.5
H24A C24 H24B 109.5
C23 C24 H24C 109.5
H24A C24 H24C 109.5
H24B C24 H24C 109.5
C21 C19 C20 110.1(9)
C21 C19 P2 114.6(7)
C20 C19 P2 108.8(7)
C21 C19 H19 107.7
C20 C19 H19 107.7
P2 C19 H19 107.7
C19 C21 H21A 109.5
C19 C21 H21B 109.5
H21A C21 H21B 109.5
C19 C21 H21C 109.5
H21A C21 H21C 109.5
H21B C21 H21C 109.5
C19 C20 H20A 109.5
C19 C20 H20B 109.5
H20A C20 H20B 109.5
C19 C20 H20C 109.5
H20A C20 H20C 109.5
H20B C20 H20C 109.5
C8 C9 C10 117.7(9)
C8 C9 H9 121.2
C10 C9 H9 121.2
C11 C10 C9 119.8(9)
C11 C10 H10 120.1
C9 C10 H10 120.1
C12 C11 C10 119.6(9)
C12 C11 H11 120.2
C10 C11 H11 120.2
C2 C1 C6 119.0(9)
C2 C1 S1 121.0(8)
C6 C1 S1 119.9(8)
C1 C2 C3 120.5(10)
C1 C2 H2 119.8
C3 C2 H2 119.8
C4 C3 C2 120.1(10)
C4 C3 H3 120.0
C2 C3 H3 120.0
C5 C4 C3 119.9(9)
C5 C4 H4 120.1
C3 C4 H4 120.1
C4 C5 C6 120.5(10)
C4 C5 H5 119.7
C6 C5 H5 119.7
C1 C6 C5 120.0(10)
C1 C6 H6 120.0
C5 C6 H6 120.0

loop_
_geom_bond_atom_site_label_1
_geom_bond_atom_site_label_2
_geom_bond_distance
Rh1 C7 2.002(8)
Rh1 P1 2.277(2)
Rh1 P2 2.291(2)
Rh1 S1 2.324(3)
S1 C1 1.780(10)
P1 O1 1.659(7)
P1 C16 1.818(10)
P1 C13 1.828(10)
P2 O2 1.663(7)
P2 C23 1.830(10)
P2 C19 1.836(10)
O1 C12 1.369(12)
O2 C8 1.409(10)
C13 C15 1.524(13)
C13 C14 1.563(14)
C13 H13 1.0000
C15 H15A 0.9800
C15 H15B 0.9800
C15 H15C 0.9800
C14 H14A 0.9800
C14 H14B 0.9800
C14 H14C 0.9800
C16 C18 1.534(15)
C16 C17 1.547(16)
C16 H16 1.0000
C18 H18A 0.9800
C18 H18B 0.9800
C18 H18C 0.9800
C17 H17A 0.9800
C17 H17B 0.9800
C17 H17C 0.9800
C12 C11 1.372(13)
C12 C7 1.403(13)
C7 C8 1.387(13)
C8 C9 1.387(13)
C23 C22 1.533(14)
C23 C24 1.533(15)
C23 H23 1.0000
C22 H22A 0.9800
C22 H22B 0.9800
C22 H22C 0.9800
C24 H24A 0.9800
C24 H24B 0.9800
C24 H24C 0.9800
C19 C21 1.527(14)
C19 C20 1.532(15)
C19 H19 1.0000
C21 H21A 0.9800
C21 H21B 0.9800
C21 H21C 0.9800
C20 H20A 0.9800
C20 H20B 0.9800
C20 H20C 0.9800
C9 C10 1.420(14)
C9 H9 0.9500
C10 C11 1.409(14)
C10 H10 0.9500
C11 H11 0.9500
C1 C2 1.382(15)
C1 C6 1.391(15)
C2 C3 1.395(14)
C2 H2 0.9500
C3 C4 1.379(15)
C3 H3 0.9500
C4 C5 1.368(15)
C4 H4 0.9500
C5 C6 1.397(14)
C5 H5 0.9500
C6 H6 0.9500

loop_
_geom_torsion_atom_site_label_1
_geom_torsion_atom_site_label_2
_geom_torsion_atom_site_label_3
_geom_torsion_atom_site_label_4
_geom_torsion
C7 Rh1 S1 C1 117.6(8)
P1 Rh1 S1 C1 -170.4(4)
P2 Rh1 S1 C1 11.8(4)
C7 Rh1 P1 O1 -5.1(4)
P2 Rh1 P1 O1 10.3(4)
S1 Rh1 P1 O1 -163.6(3)
C7 Rh1 P1 C16 -118.0(5)
P2 Rh1 P1 C16 -102.6(5)
S1 Rh1 P1 C16 83.6(4)
C7 Rh1 P1 C13 107.6(5)
P2 Rh1 P1 C13 123.0(4)
S1 Rh1 P1 C13 -50.9(4)
C7 Rh1 P2 O2 -10.2(4)
P1 Rh1 P2 O2 -25.6(4)
S1 Rh1 P2 O2 148.0(3)
C7 Rh1 P2 C23 100.6(4)
P1 Rh1 P2 C23 85.1(4)
S1 Rh1 P2 C23 -101.3(4)
C7 Rh1 P2 C19 -122.4(5)
P1 Rh1 P2 C19 -137.8(4)
S1 Rh1 P2 C19 35.8(4)
C16 P1 O1 C12 132.5(7)
C13 P1 O1 C12 -118.1(7)
Rh1 P1 O1 C12 7.7(7)
C23 P2 O2 C8 -111.0(7)
C19 P2 O2 C8 140.4(7)
Rh1 P2 O2 C8 13.5(7)
O1 P1 C13 C15 -53.1(8)
C16 P1 C13 C15 53.0(8)
Rh1 P1 C13 C15 -167.4(6)
O1 P1 C13 C14 71.1(8)
C16 P1 C13 C14 177.1(7)
Rh1 P1 C13 C14 -43.3(8)
O1 P1 C16 C18 166.4(7)
C13 P1 C16 C18 60.8(8)
Rh1 P1 C16 C18 -79.4(8)
O1 P1 C16 C17 -69.0(8)
C13 P1 C16 C17 -174.6(7)
Rh1 P1 C16 C17 45.2(8)
P1 O1 C12 C11 174.8(7)
P1 O1 C12 C7 -6.6(11)
O1 C12 C7 C8 -177.3(8)
C11 C12 C7 C8 1.3(13)
O1 C12 C7 Rh1 1.6(11)
C11 C12 C7 Rh1 -179.9(7)
P1 Rh1 C7 C8 -178.6(8)
P2 Rh1 C7 C8 6.9(7)
S1 Rh1 C7 C8 -104.2(9)
P1 Rh1 C7 C12 2.6(7)
P2 Rh1 C7 C12 -171.9(7)
S1 Rh1 C7 C12 77.1(11)
C12 C7 C8 C9 -1.3(14)
Rh1 C7 C8 C9 179.9(7)
C12 C7 C8 O2 178.7(8)
Rh1 C7 C8 O2 -0.1(12)
P2 O2 C8 C7 -10.0(11)
P2 O2 C8 C9 169.9(7)
O2 P2 C23 C22 -170.7(7)
C19 P2 C23 C22 -66.8(8)
Rh1 P2 C23 C22 76.2(8)
O2 P2 C23 C24 64.9(8)
C19 P2 C23 C24 168.8(7)
Rh1 P2 C23 C24 -48.2(8)
O2 P2 C19 C21 56.7(8)
C23 P2 C19 C21 -47.0(9)
Rh1 P2 C19 C21 171.0(7)
O2 P2 C19 C20 -67.0(8)
C23 P2 C19 C20 -170.7(7)
Rh1 P2 C19 C20 47.3(8)
C7 C8 C9 C10 0.8(14)
O2 C8 C9 C10 -179.1(8)
C8 C9 C10 C11 -0.4(14)
O1 C12 C11 C10 177.6(8)
C7 C12 C11 C10 -0.9(14)
C9 C10 C11 C12 0.5(14)
Rh1 S1 C1 C2 -106.0(8)
Rh1 S1 C1 C6 78.1(8)
C6 C1 C2 C3 -2.6(15)
S1 C1 C2 C3 -178.5(8)
C1 C2 C3 C4 2.4(16)
C2 C3 C4 C5 -0.4(17)
C3 C4 C5 C6 -1.3(17)
C2 C1 C6 C5 0.9(15)
S1 C1 C6 C5 176.8(9)
C4 C5 C6 C1 1.1(17)
